data_1513363
loop_
_publ_author_name
'Low, Yun-Yee'
'Hong, Fong-Jiao'
'Lim, Kuan-Hon'
'Thomas, Noel F.'
'Kam, Toh-Seok'

_publ_section_title
;
 Transformations of the 2,7-Seco Aspidosperma Alkaloid Leuconolam,
 Structure Revision of epi-Leuconolam, and Partial Syntheses of
 Leuconoxine and Leuconodines A and F.
;
_journal_issue 2
_journal_name_full 'Journal of natural products'
_journal_page_first 327
_journal_page_last 338
_journal_paper_doi 10.1021/np400922x
_journal_volume 77
_journal_year 2014
_chemical_formula_moiety 'C19 H20 N2 O2'
_chemical_formula_sum 'C19 H20 N2 O2'
_chemical_formula_weight 308.37
_chemical_melting_point 439(2)
_chemical_name_common 6,7-dehydroleuconoxine
_chemical_name_systematic
; 
 ? 
;
_space_group_IT_number 19
_symmetry_cell_setting orthorhombic
_symmetry_space_group_name_Hall 'P 2ac 2ab'
_symmetry_space_group_name_H-M 'P 21 21 21'
_atom_sites_solution_hydrogens geom
_atom_sites_solution_primary direct
_atom_sites_solution_secondary difmap
_audit_creation_method SHELXL-97
_cell_angle_alpha 90.00
_cell_angle_beta 90.00
_cell_angle_gamma 90.00
_cell_formula_units_Z 4
_cell_length_a 8.8855(4)
_cell_length_b 11.3940(5)
_cell_length_c 14.8635(7)
_cell_measurement_reflns_used 4675
_cell_measurement_temperature 100(2)
_cell_measurement_theta_max 30.24
_cell_measurement_theta_min 2.25
_cell_volume 1504.80(12)
_computing_cell_refinement 'Bruker SAINT'
_computing_data_collection 'Bruker APEX2'
_computing_data_reduction 'Bruker SAINT'
_computing_molecular_graphics 'Bruker SHELXTL'
_computing_publication_material 'Bruker SHELXTL'
_computing_structure_refinement 'SHELXL-97 (Sheldrick, 2008)'
_computing_structure_solution 'SHELXS-97 (Sheldrick, 2008)'
_diffrn_ambient_temperature 100(2)
_diffrn_measured_fraction_theta_full 1.000
_diffrn_measured_fraction_theta_max 0.971
_diffrn_measurement_device_type 'Bruker APEX-II CCD'
_diffrn_measurement_method '\w scans'
_diffrn_radiation_monochromator graphite
_diffrn_radiation_source 'fine-focus sealed tube'
_diffrn_radiation_type MoK\a
_diffrn_radiation_wavelength 0.71073
_diffrn_reflns_av_R_equivalents 0.0000
_diffrn_reflns_av_sigmaI/netI 0.0288
_diffrn_reflns_limit_h_max 12
_diffrn_reflns_limit_h_min 0
_diffrn_reflns_limit_k_max 15
_diffrn_reflns_limit_k_min 0
_diffrn_reflns_limit_l_max 21
_diffrn_reflns_limit_l_min 0
_diffrn_reflns_number 2554
_diffrn_reflns_theta_full 25.00
_diffrn_reflns_theta_max 30.60
_diffrn_reflns_theta_min 2.25
_exptl_absorpt_coefficient_mu 0.089
_exptl_absorpt_correction_T_max 0.9772
_exptl_absorpt_correction_T_min 0.9585
_exptl_absorpt_correction_type multi-scan
_exptl_absorpt_process_details SADABS
_exptl_crystal_colour colourless
_exptl_crystal_density_diffrn 1.361
_exptl_crystal_density_method 'not measured'
_exptl_crystal_description block
_exptl_crystal_F_000 656
_exptl_crystal_size_max 0.48
_exptl_crystal_size_mid 0.34
_exptl_crystal_size_min 0.26
_refine_diff_density_max 0.286
_refine_diff_density_min -0.246
_refine_diff_density_rms 0.045
_refine_ls_extinction_method none
_refine_ls_goodness_of_fit_ref 1.039
_refine_ls_hydrogen_treatment mixed
_refine_ls_matrix_type full
_refine_ls_number_parameters 209
_refine_ls_number_reflns 2554
_refine_ls_number_restraints 0
_refine_ls_restrained_S_all 1.039
_refine_ls_R_factor_all 0.0433
_refine_ls_R_factor_gt 0.0374
_refine_ls_shift/su_max 0.001
_refine_ls_shift/su_mean <0.001
_refine_ls_structure_factor_coef Fsqd
_refine_ls_weighting_details 'calc w=1/[\s^2^(Fo^2^)+(0.0555P)^2^+0.2387P] where P=(Fo^2^+2Fc^2^)/3'
_refine_ls_weighting_scheme calc
_refine_ls_wR_factor_gt 0.0929
_refine_ls_wR_factor_ref 0.0965
_reflns_number_gt 2316
_reflns_number_total 2554
_reflns_threshold_expression I>2\s(I)
_cod_data_source_file np400922x_si_005.cif
_cod_data_source_block 6,7-dehydroleuconoxine
_cod_depositor_comments
;
The following automatic conversions were performed:

'_chemical_melting_point' value '164-168 oC' was changed to '439(2)'
- it was converted from degrees Celsius(C) to Kelvins(K), the average
value was taken and precision was
estimated.

'_symmetry_cell_setting' value 'Orthorhombic' changed to
'orthorhombic' according to
/usr/data/users/saulius/automatic-downloads/current/ACS/lib/dictionaries/cif_core.dic
dictionary named 'cif_core.dic' version 2.4.2 from 2011-04-26.

Automatic conversion script
Id: cif_fix_values 2281 2013-09-26 08:29:07Z andrius 
;
_cod_original_sg_symbol_H-M P2(1)2(1)2(1)
_cod_database_code 1513363

loop_
_symmetry_equiv_pos_as_xyz
'x, y, z'
'-x+1/2, -y, z+1/2'
'-x, y+1/2, -z+1/2'
'x+1/2, -y+1/2, -z'

loop_
_atom_site_label
_atom_site_type_symbol
_atom_site_fract_x
_atom_site_fract_y
_atom_site_fract_z
_atom_site_U_iso_or_equiv
_atom_site_adp_type
_atom_site_occupancy
_atom_site_symmetry_multiplicity
_atom_site_calc_flag
_atom_site_refinement_flags
C2 C 0.60950(19) 1.05391(14) 1.00133(12) 0.0210(3) Uani 1 1 d .
C3 C 0.4848(2) 0.89273(15) 0.77784(10) 0.0216(3) Uani 1 1 d .
H3A H 0.5250 0.8409 0.7301 0.026 Uiso 1 1 calc R
H3B H 0.5453 0.9657 0.7784 0.026 Uiso 1 1 calc R
C5 C 0.44573(19) 0.71679(13) 0.86336(11) 0.0193(3) Uani 1 1 d .
C6 C 0.38592(19) 0.68679(14) 0.95223(11) 0.0195(3) Uani 1 1 d .
H6 H 0.3499 0.6120 0.9704 0.023 Uiso 1 1 calc R
C7 C 0.39096(18) 0.78307(13) 1.00309(11) 0.0171(3) Uani 1 1 d .
C8 C 0.42127(18) 0.80302(14) 1.09767(10) 0.0182(3) Uani 1 1 d .
C9 C 0.3798(2) 0.74117(16) 1.17435(11) 0.0238(4) Uani 1 1 d .
H9 H 0.3059 0.6810 1.1716 0.029 Uiso 1 1 calc R
C10 C 0.4496(2) 0.76981(17) 1.25524(11) 0.0270(4) Uani 1 1 d .
H10 H 0.4217 0.7304 1.3091 0.032 Uiso 1 1 calc R
C11 C 0.5599(2) 0.85595(17) 1.25721(11) 0.0279(4) Uani 1 1 d .
H11 H 0.6087 0.8724 1.3127 0.033 Uiso 1 1 calc R
C12 C 0.6021(2) 0.91943(16) 1.18101(11) 0.0236(3) Uani 1 1 d .
H12 H 0.6772 0.9787 1.1838 0.028 Uiso 1 1 calc R
C13 C 0.52961(18) 0.89230(14) 1.10080(10) 0.0184(3) Uani 1 1 d .
C14 C 0.3199(2) 0.92238(16) 0.75752(11) 0.0243(3) Uani 1 1 d .
H14A H 0.2759 0.8598 0.7196 0.029 Uiso 1 1 calc R
H14B H 0.3151 0.9969 0.7233 0.029 Uiso 1 1 calc R
C15 C 0.22707(19) 0.93450(15) 0.84437(11) 0.0203(3) Uani 1 1 d .
H15A H 0.1407 0.9872 0.8326 0.024 Uiso 1 1 calc R
H15B H 0.1863 0.8565 0.8608 0.024 Uiso 1 1 calc R
C16 C 0.5640(2) 1.10912(15) 0.91471(11) 0.0222(3) Uani 1 1 d .
H16A H 0.6150 1.0684 0.8644 0.027 Uiso 1 1 calc R
H16B H 0.5966 1.1922 0.9142 0.027 Uiso 1 1 calc R
C17 C 0.39220(19) 1.10317(14) 0.90071(11) 0.0198(3) Uani 1 1 d .
H17A H 0.3702 1.1214 0.8369 0.024 Uiso 1 1 calc R
H17B H 0.3447 1.1651 0.9378 0.024 Uiso 1 1 calc R
C18 C 0.0785(2) 1.08071(16) 0.99278(12) 0.0252(4) Uani 1 1 d .
H18A H 0.0100 1.0461 0.9484 0.038 Uiso 1 1 calc R
H18B H 0.1141 1.1569 0.9708 0.038 Uiso 1 1 calc R
H18C H 0.0252 1.0915 1.0499 0.038 Uiso 1 1 calc R
C19 C 0.21286(19) 0.99906(15) 1.00708(11) 0.0205(3) Uani 1 1 d .
H19A H 0.1745 0.9210 1.0253 0.025 Uiso 1 1 calc R
H19B H 0.2738 1.0299 1.0576 0.025 Uiso 1 1 calc R
C20 C 0.31716(18) 0.98297(13) 0.92450(10) 0.0166(3) Uani 1 1 d .
C21 C 0.44027(18) 0.88975(13) 0.94883(10) 0.0153(3) Uani 1 1 d .
N1 N 0.55070(16) 0.94255(11) 1.01348(9) 0.0181(3) Uani 1 1 d .
N4 N 0.49758(16) 0.83341(11) 0.86601(9) 0.0174(3) Uani 1 1 d .
O2 O 0.68968(16) 1.10088(12) 1.05757(10) 0.0311(3) Uani 1 1 d .
O5 O 0.45635(16) 0.65351(11) 0.79741(8) 0.0275(3) Uani 1 1 d .

loop_
_atom_site_aniso_label
_atom_site_aniso_U_11
_atom_site_aniso_U_22
_atom_site_aniso_U_33
_atom_site_aniso_U_23
_atom_site_aniso_U_13
_atom_site_aniso_U_12
C2 0.0194(7) 0.0201(7) 0.0234(8) -0.0031(6) 0.0019(7) -0.0026(6)
C3 0.0292(8) 0.0211(7) 0.0146(6) 0.0005(6) 0.0036(6) -0.0005(7)
C5 0.0202(7) 0.0169(7) 0.0207(7) -0.0009(6) 0.0006(7) 0.0012(6)
C6 0.0208(7) 0.0168(7) 0.0208(7) 0.0022(6) 0.0002(6) -0.0009(6)
C7 0.0157(6) 0.0186(7) 0.0169(6) 0.0029(6) 0.0007(6) -0.0003(5)
C8 0.0179(7) 0.0220(7) 0.0147(6) 0.0014(6) 0.0001(6) 0.0039(6)
C9 0.0226(8) 0.0280(8) 0.0208(8) 0.0053(6) 0.0035(7) 0.0046(7)
C10 0.0282(9) 0.0363(9) 0.0164(7) 0.0040(7) 0.0035(7) 0.0090(8)
C11 0.0275(8) 0.0409(10) 0.0153(7) -0.0028(7) -0.0015(7) 0.0105(8)
C12 0.0223(8) 0.0292(8) 0.0193(7) -0.0045(7) -0.0026(6) 0.0043(7)
C13 0.0196(7) 0.0208(7) 0.0149(6) 0.0002(6) 0.0009(6) 0.0046(6)
C14 0.0315(9) 0.0253(8) 0.0160(7) -0.0007(6) -0.0024(6) 0.0007(7)
C15 0.0221(8) 0.0207(7) 0.0180(7) -0.0009(6) -0.0027(6) 0.0006(6)
C16 0.0254(8) 0.0199(7) 0.0214(7) -0.0003(6) 0.0031(7) -0.0063(7)
C17 0.0237(7) 0.0160(7) 0.0197(7) 0.0017(6) 0.0017(6) -0.0007(6)
C18 0.0244(8) 0.0257(8) 0.0255(8) 0.0026(7) 0.0068(7) 0.0065(6)
C19 0.0216(8) 0.0215(7) 0.0183(7) 0.0012(6) 0.0040(6) 0.0038(6)
C20 0.0187(7) 0.0160(7) 0.0151(6) 0.0002(5) 0.0005(6) 0.0005(6)
C21 0.0172(6) 0.0155(6) 0.0131(6) -0.0002(5) 0.0005(6) -0.0002(6)
N1 0.0193(6) 0.0189(6) 0.0161(6) 0.0000(5) -0.0003(5) -0.0005(5)
N4 0.0214(6) 0.0157(6) 0.0150(6) -0.0009(5) 0.0028(5) 0.0005(5)
O2 0.0324(7) 0.0290(6) 0.0318(7) -0.0034(6) -0.0076(6) -0.0077(6)
O5 0.0347(7) 0.0222(6) 0.0257(6) -0.0076(5) 0.0047(6) 0.0013(6)

loop_
_atom_type_symbol
_atom_type_description
_atom_type_scat_dispersion_real
_atom_type_scat_dispersion_imag
_atom_type_scat_source
C C 0.0033 0.0016 'International Tables Vol C Tables 4.2.6.8 and 6.1.1.4'
H H 0.0000 0.0000 'International Tables Vol C Tables 4.2.6.8 and 6.1.1.4'
N N 0.0061 0.0033 'International Tables Vol C Tables 4.2.6.8 and 6.1.1.4'
O O 0.0106 0.0060 'International Tables Vol C Tables 4.2.6.8 and 6.1.1.4'

loop_
_geom_angle_atom_site_label_1
_geom_angle_atom_site_label_2
_geom_angle_atom_site_label_3
_geom_angle
O2 C2 N1 122.17(16)
O2 C2 C16 124.40(15)
N1 C2 C16 113.42(14)
N4 C3 C14 110.40(14)
N4 C3 H3A 109.6
C14 C3 H3A 109.6
N4 C3 H3B 109.6
C14 C3 H3B 109.6
H3A C3 H3B 108.1
O5 C5 N4 123.72(15)
O5 C5 C6 127.93(15)
N4 C5 C6 108.30(13)
C7 C6 C5 107.89(14)
C7 C6 H6 126.1
C5 C6 H6 126.1
C6 C7 C8 133.27(15)
C6 C7 C21 111.48(14)
C8 C7 C21 109.57(13)
C9 C8 C13 121.54(15)
C9 C8 C7 131.81(16)
C13 C8 C7 105.88(13)
C8 C9 C10 118.13(17)
C8 C9 H9 120.9
C10 C9 H9 120.9
C11 C10 C9 119.93(16)
C11 C10 H10 120.0
C9 C10 H10 120.0
C10 C11 C12 122.65(16)
C10 C11 H11 118.7
C12 C11 H11 118.7
C13 C12 C11 117.16(17)
C13 C12 H12 121.4
C11 C12 H12 121.4
C12 C13 C8 120.55(15)
C12 C13 N1 128.92(15)
C8 C13 N1 110.51(13)
C3 C14 C15 111.52(13)
C3 C14 H14A 109.3
C15 C14 H14A 109.3
C3 C14 H14B 109.3
C15 C14 H14B 109.3
H14A C14 H14B 108.0
C20 C15 C14 113.77(14)
C20 C15 H15A 108.8
C14 C15 H15A 108.8
C20 C15 H15B 108.8
C14 C15 H15B 108.8
H15A C15 H15B 107.7
C2 C16 C17 111.54(14)
C2 C16 H16A 109.3
C17 C16 H16A 109.3
C2 C16 H16B 109.3
C17 C16 H16B 109.3
H16A C16 H16B 108.0
C16 C17 C20 115.47(14)
C16 C17 H17A 108.4
C20 C17 H17A 108.4
C16 C17 H17B 108.4
C20 C17 H17B 108.4
H17A C17 H17B 107.5
C19 C18 H18A 109.5
C19 C18 H18B 109.5
H18A C18 H18B 109.5
C19 C18 H18C 109.5
H18A C18 H18C 109.5
H18B C18 H18C 109.5
C18 C19 C20 115.42(13)
C18 C19 H19A 108.4
C20 C19 H19A 108.4
C18 C19 H19B 108.4
C20 C19 H19B 108.4
H19A C19 H19B 107.5
C15 C20 C19 110.17(13)
C15 C20 C17 111.18(13)
C19 C20 C17 109.31(13)
C15 C20 C21 107.38(12)
C19 C20 C21 108.36(12)
C17 C20 C21 110.37(13)
N4 C21 N1 118.84(13)
N4 C21 C7 101.15(12)
N1 C21 C7 99.74(12)
N4 C21 C20 110.03(12)
N1 C21 C20 109.44(12)
C7 C21 C20 117.53(13)
C2 N1 C13 122.32(14)
C2 N1 C21 122.09(13)
C13 N1 C21 109.57(13)
C5 N4 C21 108.70(13)
C5 N4 C3 112.43(13)
C21 N4 C3 120.85(12)

loop_
_geom_bond_atom_site_label_1
_geom_bond_atom_site_label_2
_geom_bond_distance
C2 O2 1.222(2)
C2 N1 1.384(2)
C2 C16 1.489(2)
C3 N4 1.479(2)
C3 C14 1.534(3)
C3 H3A 0.9900
C3 H3B 0.9900
C5 O5 1.2205(19)
C5 N4 1.407(2)
C5 C6 1.464(2)
C6 C7 1.333(2)
C6 H6 0.9500
C7 C8 1.449(2)
C7 C21 1.523(2)
C8 C9 1.390(2)
C8 C13 1.401(2)
C9 C10 1.392(3)
C9 H9 0.9500
C10 C11 1.388(3)
C10 H10 0.9500
C11 C12 1.395(3)
C11 H11 0.9500
C12 C13 1.390(2)
C12 H12 0.9500
C13 N1 1.4309(19)
C14 C15 1.538(2)
C14 H14A 0.9900
C14 H14B 0.9900
C15 C20 1.538(2)
C15 H15A 0.9900
C15 H15B 0.9900
C16 C17 1.542(3)
C16 H16A 0.9900
C16 H16B 0.9900
C17 C20 1.564(2)
C17 H17A 0.9900
C17 H17B 0.9900
C18 C19 1.528(2)
C18 H18A 0.9800
C18 H18B 0.9800
C18 H18C 0.9800
C19 C20 1.549(2)
C19 H19A 0.9900
C19 H19B 0.9900
C20 C21 1.567(2)
C21 N4 1.4787(19)
C21 N1 1.499(2)
